data_7709782
loop_
_publ_author_name
'Karumban, Kalai Selvan'
'Muley, Arabinda'
'Raut, Rajnikant'
'Gupta, Parth'
'Giri, Bishnubasu'
'Kumbhakar, Sadananda'
'Misra, Ashish'
'Maji, Somnath'

_publ_section_title
;
 Mononuclear Co(II) polypyridyl complexes: synthesis, molecular structure,
 DNA binding/cleavage, radical scavenging, docking studies and anticancer
 activities
;
_journal_name_full 'Dalton Transactions'
_journal_paper_doi 10.1039/D1DT04144D
_journal_year 2022
_chemical_formula_moiety 'C30 H25 Cl Co N5, F6 P'
_chemical_formula_sum 'C30 H25 Cl Co F6 N5 P'
_chemical_formula_weight 694.90
_space_group_crystal_system orthorhombic
_space_group_IT_number 61
_space_group_name_Hall '-P 2ac 2ab'
_space_group_name_H-M_alt 'P b c a'
_atom_sites_solution_hydrogens geom
_atom_sites_solution_primary dual
_audit_creation_date 2022-02-23
_audit_creation_method
;
Olex2 1.5
(compiled 2021.12.09 svn.r5202d8cf for OlexSys, GUI svn.r6439)
;
_audit_update_record
;
2022-02-23 deposited with the CCDC.	2022-03-18 downloaded from the CCDC.
;
_cell_angle_alpha 90
_cell_angle_beta 90
_cell_angle_gamma 90
_cell_formula_units_Z 8
_cell_length_a 18.4902(2)
_cell_length_b 14.7585(2)
_cell_length_c 21.6101(2)
_cell_measurement_reflns_used 5004
_cell_measurement_temperature 273
_cell_measurement_theta_max 69.7550
_cell_measurement_theta_min 4.0910
_cell_volume 5897.13(12)
_computing_cell_refinement 'CrysAlisPro 1.171.39.46e (Rigaku OD, 2018)'
_computing_data_collection 'CrysAlisPro 1.171.39.46e (Rigaku OD, 2018)'
_computing_data_reduction 'CrysAlisPro 1.171.39.46e (Rigaku OD, 2018)'
_computing_molecular_graphics 'Olex2 1.5 (Dolomanov et al., 2009)'
_computing_publication_material 'Olex2 1.5 (Dolomanov et al., 2009)'
_computing_structure_refinement 'SHELXL 2018/3 (Sheldrick, 2015)'
_computing_structure_solution 'SHELXT 2018/2 (Sheldrick, 2018)'
_diffrn_ambient_temperature 273
_diffrn_detector 'CCD plate'
_diffrn_detector_area_resol_mean 16.1293
_diffrn_detector_type Eos
_diffrn_measured_fraction_theta_full 0.997
_diffrn_measured_fraction_theta_max 0.984
_diffrn_measurement_details
;
List of Runs (angles in degrees, time in seconds):

  # Type    Start    End  Width  t~exp~   \w     \q     \k     \f   Frames
#--------------------------------------------------------------------------
  1  \w     40.00  67.00   1.00    2.46    --    0.00  38.00 150.00   27
  2  \w    -18.00   9.00   1.00    2.46    --    0.00  57.00   0.00   27
  3  \w    -22.00   4.00   1.00    2.46    --    0.00  38.00 150.00   26
  4  \w    -17.00  85.00   1.00    9.84    --   54.00 -77.00-180.00  102
  5  \w     32.00  64.00   1.00    9.84    --   54.00  57.00-180.00   32
  6  \w     61.00 111.00   1.00    9.84    --   54.00  38.00  60.00   50
  7  \w     69.00 150.00   1.00    9.84    --  108.00 178.00 -90.00   81
  8  \w    103.00 171.00   1.00    9.84    --  108.00 111.00-120.00   68
  9  \w    128.00 162.00   1.00    9.84    --  108.00  63.00-150.00   34
 10  \w     70.00  96.00   1.00    9.84    --  108.00-111.00 -30.00   26
 11  \w     36.00  61.00   1.00    9.84    --  108.00-111.00 -30.00   25
 12  \w     57.00 145.00   1.00    9.84    --  108.00 178.00   0.00   88
 13  \w    104.00 129.00   1.00    9.84    --  108.00 111.00 -90.00   25
;
_diffrn_measurement_device 'four-circle diffractometer'
_diffrn_measurement_device_type 'SuperNova, Dual, Cu at home/near, Eos'
_diffrn_measurement_method '\w scans'
_diffrn_orient_matrix_type 'CrysAlisPro convention (1999,Acta A55,543-557)'
_diffrn_orient_matrix_UB_11 -0.0310963000
_diffrn_orient_matrix_UB_12 0.0187604000
_diffrn_orient_matrix_UB_13 -0.0648851000
_diffrn_orient_matrix_UB_21 -0.0763120000
_diffrn_orient_matrix_UB_22 -0.0233470000
_diffrn_orient_matrix_UB_23 0.0237451000
_diffrn_orient_matrix_UB_31 -0.0119796000
_diffrn_orient_matrix_UB_32 0.1000050000
_diffrn_orient_matrix_UB_33 0.0176940000
_diffrn_radiation_monochromator mirror
_diffrn_radiation_probe x-ray
_diffrn_radiation_type 'Cu K\a'
_diffrn_radiation_wavelength 1.54184
_diffrn_reflns_av_R_equivalents 0.0300
_diffrn_reflns_av_unetI/netI 0.0357
_diffrn_reflns_Laue_measured_fraction_full 0.997
_diffrn_reflns_Laue_measured_fraction_max 0.984
_diffrn_reflns_limit_h_max 21
_diffrn_reflns_limit_h_min -22
_diffrn_reflns_limit_k_max 17
_diffrn_reflns_limit_k_min -9
_diffrn_reflns_limit_l_max 25
_diffrn_reflns_limit_l_min -18
_diffrn_reflns_number 13963
_diffrn_reflns_point_group_measured_fraction_full 0.997
_diffrn_reflns_point_group_measured_fraction_max 0.984
_diffrn_reflns_theta_full 67.684
_diffrn_reflns_theta_max 69.931
_diffrn_reflns_theta_min 4.091
_diffrn_source 'micro-focus sealed X-ray tube'
_diffrn_source_current n/a
_diffrn_source_type 'SuperNova (Cu) X-ray Source'
_diffrn_source_voltage n/a
_exptl_absorpt_coefficient_mu 6.523
_exptl_absorpt_correction_T_max 1.00000
_exptl_absorpt_correction_T_min 0.58843
_exptl_absorpt_correction_type multi-scan
_exptl_absorpt_process_details
;
CrysAlisPro 1.171.39.46e (Rigaku Oxford Diffraction, 2018)
Empirical absorption correction using spherical harmonics,
 implemented in SCALE3 ABSPACK scaling algorithm.
;
_exptl_crystal_colour 'clear yellowish pink'
_exptl_crystal_colour_lustre clear
_exptl_crystal_colour_modifier yellowish
_exptl_crystal_colour_primary pink
_exptl_crystal_density_diffrn 1.565
_exptl_crystal_description prism
_exptl_crystal_F_000 2824
_exptl_crystal_preparation 273
_exptl_crystal_recrystallization_method 273
_exptl_crystal_size_max 0.4
_exptl_crystal_size_mid 0.35
_exptl_crystal_size_min 0.3
_refine_diff_density_max 0.237
_refine_diff_density_min -0.249
_refine_diff_density_rms 0.042
_refine_ls_extinction_coef 0.00036(3)
_refine_ls_extinction_expression Fc^*^=kFc[1+0.001xFc^2^\l^3^/sin(2\q)]^-1/4^
_refine_ls_extinction_method 'SHELXL-2018/3 (Sheldrick 2018)'
_refine_ls_goodness_of_fit_ref 1.029
_refine_ls_hydrogen_treatment constr
_refine_ls_matrix_type full
_refine_ls_number_parameters 398
_refine_ls_number_reflns 5486
_refine_ls_number_restraints 0
_refine_ls_restrained_S_all 1.029
_refine_ls_R_factor_all 0.0538
_refine_ls_R_factor_gt 0.0364
_refine_ls_shift/su_max 0.000
_refine_ls_shift/su_mean 0.000
_refine_ls_structure_factor_coef Fsqd
_refine_ls_weighting_details 'w=1/[\s^2^(Fo^2^)+(0.0383P)^2^+1.5166P] where P=(Fo^2^+2Fc^2^)/3'
_refine_ls_weighting_scheme calc
_refine_ls_wR_factor_gt 0.0816
_refine_ls_wR_factor_ref 0.0910
_reflns_Friedel_coverage 0.000
_reflns_number_gt 4278
_reflns_number_total 5486
_reflns_threshold_expression 'I > 2\s(I)'
_cod_data_source_file d1dt04144d2.cif
_cod_data_source_block exp_8808
_cod_database_code 7709782
_shelx_shelxl_version_number 2018/3
_chemical_oxdiff_formula C30H25ClCoF6N5P
_shelx_space_group_comment
;
The symmetry employed for this shelxl refinement is uniquely defined
by the following loop, which should always be used as a source of
symmetry information in preference to the above space-group names.
They are only intended as comments.
;
_shelx_estimated_absorpt_t_max 0.245
_shelx_estimated_absorpt_t_min 0.180
_olex2_refinement_description
;
1. Fixed Uiso
 At 1.2 times of:
  All C(H) groups, All C(H,H) groups
2.a Secondary CH2 refined with riding coordinates:
 C13(H13A,H13B), C6(H6A,H6B)
2.b Aromatic/amide H refined with riding coordinates:
 C12(H12), C8(H8), C4(H4), C28(H28), C1(H1), C15(H15), C19(H19), C27(H27),
 C16(H16), C18(H18), C9(H9), C17(H17), C11(H11), C2(H2), C3(H3), C21(H21),
 C26(H26), C20(H20), C10(H10), C24(H24), C23(H23)
;
_olex2_date_sample_data_collection 2018-09-06
_olex2_submission_special_instructions 'No special instructions were received'
_oxdiff_exptl_absorpt_empirical_details
;
Empirical correction (ABSPACK) includes:
- Absorption correction using spherical harmonics
- Frame scaling
;
_oxdiff_exptl_absorpt_empirical_full_max 1.524
_oxdiff_exptl_absorpt_empirical_full_min 0.785

loop_
_space_group_symop_operation_xyz
'x, y, z'
'-x+1/2, -y, z+1/2'
'-x, y+1/2, -z+1/2'
'x+1/2, -y+1/2, -z'
'-x, -y, -z'
'x-1/2, y, -z-1/2'
'x, -y-1/2, z-1/2'
'-x-1/2, y-1/2, z'

loop_
_atom_site_label
_atom_site_type_symbol
_atom_site_fract_x
_atom_site_fract_y
_atom_site_fract_z
_atom_site_U_iso_or_equiv
_atom_site_adp_type
_atom_site_occupancy
_atom_site_site_symmetry_order
_atom_site_calc_flag
_atom_site_refinement_flags_posn
_atom_site_refinement_flags_adp
_atom_site_refinement_flags_occupancy
_atom_site_disorder_assembly
_atom_site_disorder_group
Co1 Co 0.48474(2) 0.63059(2) 0.82028(2) 0.03362(11) Uani 1 1 d . . . . .
Cl1 Cl 0.41433(4) 0.49825(4) 0.82814(3) 0.05422(18) Uani 1 1 d . . . . .
P1 P 0.60933(4) 0.62923(5) 0.53444(3) 0.04950(19) Uani 1 1 d . . . . .
F2 F 0.53914(10) 0.68172(14) 0.51194(8) 0.0741(5) Uani 1 1 d . . . . .
F3 F 0.56213(10) 0.57071(13) 0.58134(8) 0.0790(6) Uani 1 1 d . . . . .
F1 F 0.65740(10) 0.68671(14) 0.48744(8) 0.0772(6) Uani 1 1 d . . . . .
N2 N 0.53093(10) 0.77672(13) 0.80798(8) 0.0345(4) Uani 1 1 d . . . . .
F4 F 0.68033(10) 0.57734(16) 0.55671(9) 0.0869(6) Uani 1 1 d . . . . .
N1 N 0.41491(10) 0.71714(13) 0.87299(9) 0.0376(5) Uani 1 1 d . . . . .
N3 N 0.44848(11) 0.66743(14) 0.72999(9) 0.0393(5) Uani 1 1 d . . . . .
F6 F 0.62133(12) 0.70237(15) 0.58642(8) 0.0911(6) Uani 1 1 d . . . . .
F5 F 0.59789(12) 0.55560(14) 0.48227(9) 0.0914(6) Uani 1 1 d . . . . .
N4 N 0.54507(12) 0.59883(13) 0.90367(9) 0.0409(5) Uani 1 1 d . . . . .
N5 N 0.58085(11) 0.56465(13) 0.78510(9) 0.0394(5) Uani 1 1 d . . . . .
C5 C 0.44122(13) 0.79802(16) 0.88981(11) 0.0385(6) Uani 1 1 d . . . . .
C14 C 0.45991(12) 0.75257(18) 0.71131(11) 0.0386(5) Uani 1 1 d . . . . .
C7 C 0.60718(13) 0.77102(16) 0.79217(12) 0.0394(6) Uani 1 1 d . . . . .
C29 C 0.62636(14) 0.53427(16) 0.82976(12) 0.0436(6) Uani 1 1 d . . . . .
C30 C 0.60665(14) 0.55143(16) 0.89291(12) 0.0434(6) Uani 1 1 d . . . . .
C13 C 0.48581(14) 0.81889(17) 0.75923(11) 0.0410(6) Uani 1 1 d . . . . .
H13A H 0.513652 0.865994 0.738918 0.049 Uiso 1 1 calc R U . . .
H13B H 0.444195 0.847333 0.778451 0.049 Uiso 1 1 calc R U . . .
C6 C 0.51586(14) 0.82124(18) 0.86760(12) 0.0454(6) Uani 1 1 d . . . . .
H6A H 0.520083 0.886379 0.862839 0.054 Uiso 1 1 calc R U . . .
H6B H 0.551151 0.801826 0.898044 0.054 Uiso 1 1 calc R U . . .
C12 C 0.62980(14) 0.77555(19) 0.73116(12) 0.0496(7) Uani 1 1 d . . . . .
H12 H 0.596614 0.788838 0.700121 0.060 Uiso 1 1 calc R U . . .
C8 C 0.65852(14) 0.75281(18) 0.83737(13) 0.0504(7) Uani 1 1 d . . . . .
H8 H 0.644684 0.750501 0.878718 0.060 Uiso 1 1 calc R U . . .
C4 C 0.40354(16) 0.85587(19) 0.92852(13) 0.0538(7) Uani 1 1 d . . . . .
H4 H 0.422963 0.911631 0.939721 0.065 Uiso 1 1 calc R U . . .
C28 C 0.60013(16) 0.55267(18) 0.72663(12) 0.0506(7) Uani 1 1 d . . . . .
H28 H 0.569364 0.573408 0.695671 0.061 Uiso 1 1 calc R U . . .
C1 C 0.34920(14) 0.6925(2) 0.89434(12) 0.0499(7) Uani 1 1 d . . . . .
H1 H 0.330164 0.636792 0.882497 0.060 Uiso 1 1 calc R U . . .
C22 C 0.65184(18) 0.52133(19) 0.94132(14) 0.0609(8) Uani 1 1 d . . . . .
C15 C 0.44450(15) 0.7807(2) 0.65146(12) 0.0559(8) Uani 1 1 d . . . . .
H15 H 0.452255 0.840432 0.639567 0.067 Uiso 1 1 calc R U . . .
C19 C 0.52706(17) 0.61551(19) 0.96189(12) 0.0527(7) Uani 1 1 d . . . . .
H19 H 0.484679 0.647587 0.969464 0.063 Uiso 1 1 calc R U . . .
C27 C 0.66479(18) 0.5102(2) 0.70936(15) 0.0625(8) Uani 1 1 d . . . . .
H27 H 0.676400 0.502988 0.667775 0.075 Uiso 1 1 calc R U . . .
C25 C 0.69189(16) 0.49042(18) 0.81648(15) 0.0570(8) Uani 1 1 d . . . . .
C16 C 0.41766(16) 0.7188(3) 0.61026(13) 0.0673(9) Uani 1 1 d . . . . .
H16 H 0.407730 0.736057 0.569765 0.081 Uiso 1 1 calc R U . . .
C18 C 0.42136(15) 0.6081(2) 0.68877(12) 0.0523(7) Uani 1 1 d . . . . .
H18 H 0.413005 0.548775 0.701438 0.063 Uiso 1 1 calc R U . . .
C9 C 0.72980(16) 0.7381(2) 0.82158(16) 0.0659(9) Uani 1 1 d . . . . .
H9 H 0.763546 0.726260 0.852440 0.079 Uiso 1 1 calc R U . . .
C17 C 0.40549(16) 0.6316(2) 0.62869(13) 0.0621(8) Uani 1 1 d . . . . .
H17 H 0.386888 0.589015 0.601224 0.075 Uiso 1 1 calc R U . . .
C11 C 0.70152(16) 0.7604(2) 0.71614(15) 0.0628(8) Uani 1 1 d . . . . .
H11 H 0.715949 0.763572 0.674972 0.075 Uiso 1 1 calc R U . . .
C2 C 0.30952(16) 0.7473(2) 0.93308(13) 0.0627(8) Uani 1 1 d . . . . .
H2 H 0.264565 0.728487 0.947512 0.075 Uiso 1 1 calc R U . . .
C3 C 0.33690(17) 0.8294(2) 0.95010(14) 0.0642(9) Uani 1 1 d . . . . .
H3 H 0.310622 0.867310 0.976139 0.077 Uiso 1 1 calc R U . . .
C21 C 0.6302(2) 0.5406(2) 1.00184(15) 0.0719(10) Uani 1 1 d . . . . .
H21 H 0.658366 0.521298 1.034961 0.086 Uiso 1 1 calc R U . . .
C26 C 0.71011(18) 0.4797(2) 0.75376(17) 0.0682(9) Uani 1 1 d . . . . .
H26 H 0.753301 0.451628 0.742848 0.082 Uiso 1 1 calc R U . . .
C20 C 0.5684(2) 0.5874(2) 1.01253(14) 0.0694(9) Uani 1 1 d . . . . .
H20 H 0.553730 0.600593 1.052713 0.083 Uiso 1 1 calc R U . . .
C10 C 0.75163(16) 0.7408(2) 0.76083(17) 0.0718(9) Uani 1 1 d . . . . .
H10 H 0.799549 0.729514 0.750266 0.086 Uiso 1 1 calc R U . . .
C24 C 0.73664(19) 0.4615(2) 0.8670(2) 0.0817(11) Uani 1 1 d . . . . .
H24 H 0.780119 0.432228 0.858708 0.098 Uiso 1 1 calc R U . . .
C23 C 0.7171(2) 0.4757(3) 0.92579(19) 0.0850(12) Uani 1 1 d . . . . .
H23 H 0.747052 0.455098 0.957401 0.102 Uiso 1 1 calc R U . . .

loop_
_atom_site_aniso_label
_atom_site_aniso_U_11
_atom_site_aniso_U_22
_atom_site_aniso_U_33
_atom_site_aniso_U_23
_atom_site_aniso_U_13
_atom_site_aniso_U_12
Co1 0.0369(2) 0.0320(2) 0.03197(19) -0.00041(16) -0.00090(17) 0.00292(17)
Cl1 0.0670(4) 0.0385(3) 0.0571(4) -0.0035(3) 0.0058(3) -0.0102(3)
P1 0.0511(4) 0.0591(4) 0.0383(3) 0.0017(3) 0.0008(3) 0.0060(4)
F2 0.0586(10) 0.0963(14) 0.0675(11) 0.0118(10) -0.0076(9) 0.0193(11)
F3 0.0750(12) 0.0881(14) 0.0740(12) 0.0207(10) 0.0253(10) 0.0042(11)
F1 0.0702(12) 0.0955(14) 0.0660(11) 0.0272(10) 0.0059(10) -0.0124(11)
N2 0.0331(10) 0.0346(10) 0.0357(10) -0.0004(8) 0.0008(8) -0.0009(9)
F4 0.0648(11) 0.1220(17) 0.0739(12) 0.0313(12) 0.0073(10) 0.0359(12)
N1 0.0348(10) 0.0403(11) 0.0377(11) -0.0014(9) 0.0024(9) 0.0032(9)
N3 0.0355(11) 0.0451(12) 0.0371(11) -0.0017(9) -0.0050(9) 0.0070(10)
F6 0.1097(16) 0.0994(15) 0.0642(11) -0.0294(11) -0.0163(12) 0.0034(13)
F5 0.1165(17) 0.0857(14) 0.0720(12) -0.0288(11) 0.0068(12) -0.0063(13)
N4 0.0490(12) 0.0375(11) 0.0361(11) 0.0043(9) -0.0049(10) 0.0003(10)
N5 0.0428(11) 0.0342(10) 0.0411(11) 0.0008(9) 0.0004(10) 0.0061(9)
C5 0.0419(14) 0.0387(13) 0.0349(12) -0.0019(10) -0.0013(11) 0.0078(11)
C14 0.0262(11) 0.0520(14) 0.0375(13) 0.0036(11) 0.0035(10) 0.0061(11)
C7 0.0343(12) 0.0338(12) 0.0500(14) -0.0023(11) -0.0005(12) -0.0054(11)
C29 0.0447(14) 0.0293(12) 0.0569(16) 0.0034(11) -0.0050(13) 0.0048(11)
C30 0.0487(14) 0.0321(12) 0.0495(14) 0.0051(11) -0.0132(13) 0.0005(12)
C13 0.0397(13) 0.0390(13) 0.0441(14) 0.0092(11) 0.0060(12) 0.0059(12)
C6 0.0483(14) 0.0429(14) 0.0449(14) -0.0116(12) 0.0030(13) -0.0080(13)
C12 0.0388(14) 0.0577(17) 0.0524(16) -0.0036(13) 0.0047(12) -0.0026(13)
C8 0.0444(15) 0.0479(15) 0.0590(16) -0.0011(13) -0.0053(13) -0.0017(13)
C4 0.0589(17) 0.0516(16) 0.0510(15) -0.0130(13) -0.0018(14) 0.0104(15)
C28 0.0564(17) 0.0488(15) 0.0467(15) -0.0026(12) 0.0085(14) 0.0103(14)
C1 0.0387(14) 0.0607(17) 0.0503(15) -0.0015(13) 0.0016(13) -0.0016(13)
C22 0.070(2) 0.0464(16) 0.0661(19) 0.0093(14) -0.0276(17) 0.0027(15)
C15 0.0466(16) 0.078(2) 0.0430(15) 0.0177(15) 0.0012(13) 0.0075(16)
C19 0.0676(19) 0.0527(16) 0.0377(14) 0.0044(12) -0.0008(13) -0.0017(15)
C27 0.066(2) 0.0545(18) 0.0672(19) -0.0068(15) 0.0210(17) 0.0097(16)
C25 0.0471(16) 0.0390(14) 0.085(2) -0.0039(15) -0.0014(16) 0.0132(13)
C16 0.0516(17) 0.115(3) 0.0353(15) 0.0068(17) -0.0056(14) 0.010(2)
C18 0.0470(15) 0.0614(18) 0.0485(15) -0.0100(13) -0.0083(13) 0.0027(14)
C9 0.0420(16) 0.069(2) 0.087(2) -0.0023(18) -0.0158(17) 0.0047(16)
C17 0.0496(17) 0.094(2) 0.0432(16) -0.0174(16) -0.0098(14) 0.0030(18)
C11 0.0426(15) 0.074(2) 0.072(2) -0.0091(17) 0.0144(15) -0.0058(16)
C2 0.0409(15) 0.089(2) 0.0580(18) -0.0019(17) 0.0109(14) 0.0081(17)
C3 0.0548(18) 0.082(2) 0.0562(18) -0.0171(16) 0.0053(15) 0.0248(18)
C21 0.101(3) 0.0615(19) 0.0535(19) 0.0140(15) -0.0366(19) -0.001(2)
C26 0.0511(17) 0.0474(17) 0.106(3) -0.0117(18) 0.0147(19) 0.0124(15)
C20 0.099(3) 0.069(2) 0.0406(16) 0.0094(15) -0.0152(17) -0.008(2)
C10 0.0346(15) 0.076(2) 0.105(3) -0.012(2) 0.0061(18) -0.0009(16)
C24 0.056(2) 0.065(2) 0.123(3) -0.002(2) -0.026(2) 0.0268(18)
C23 0.084(3) 0.077(2) 0.094(3) 0.008(2) -0.043(2) 0.026(2)

loop_
_atom_type_symbol
_atom_type_description
_atom_type_scat_dispersion_real
_atom_type_scat_dispersion_imag
_atom_type_scat_source
C C 0.0181 0.0091 'International Tables Vol C Tables 4.2.6.8 and 6.1.1.4'
H H 0.0000 0.0000 'International Tables Vol C Tables 4.2.6.8 and 6.1.1.4'
Cl Cl 0.3639 0.7018 'International Tables Vol C Tables 4.2.6.8 and 6.1.1.4'
Co Co -2.3653 3.6143 'International Tables Vol C Tables 4.2.6.8 and 6.1.1.4'
F F 0.0727 0.0534 'International Tables Vol C Tables 4.2.6.8 and 6.1.1.4'
N N 0.0311 0.0180 'International Tables Vol C Tables 4.2.6.8 and 6.1.1.4'
P P 0.2955 0.4335 'International Tables Vol C Tables 4.2.6.8 and 6.1.1.4'

loop_
_geom_angle_atom_site_label_1
_geom_angle_atom_site_label_2
_geom_angle_atom_site_label_3
_geom_angle
_geom_angle_site_symmetry_1
_geom_angle_site_symmetry_3
_geom_angle_publ_flag
N2 Co1 Cl1 167.74(5) . . ?
N1 Co1 Cl1 97.06(6) . . ?
N1 Co1 N2 74.36(7) . . ?
N1 Co1 N4 89.83(8) . . ?
N1 Co1 N5 161.65(8) . . ?
N3 Co1 Cl1 95.95(6) . . ?
N3 Co1 N2 77.02(7) . . ?
N3 Co1 N1 98.32(7) . . ?
N3 Co1 N4 167.36(8) . . ?
N3 Co1 N5 92.95(8) . . ?
N4 Co1 Cl1 92.59(6) . . ?
N4 Co1 N2 96.08(7) . . ?
N5 Co1 Cl1 96.11(6) . . ?
N5 Co1 N2 94.30(7) . . ?
N5 Co1 N4 76.85(8) . . ?
F2 P1 F3 90.66(10) . . ?
F2 P1 F1 90.05(10) . . ?
F2 P1 F4 179.39(12) . . ?
F3 P1 F1 179.21(12) . . ?
F3 P1 F4 89.93(10) . . ?
F1 P1 F4 89.37(11) . . ?
F6 P1 F2 89.95(12) . . ?
F6 P1 F3 89.71(12) . . ?
F6 P1 F1 90.64(12) . . ?
F6 P1 F4 89.89(12) . . ?
F6 P1 F5 179.59(14) . . ?
F5 P1 F2 90.43(12) . . ?
F5 P1 F3 90.44(11) . . ?
F5 P1 F1 89.20(11) . . ?
F5 P1 F4 89.73(12) . . ?
C7 N2 Co1 109.17(14) . . ?
C7 N2 C13 113.80(18) . . ?
C7 N2 C6 114.53(19) . . ?
C13 N2 Co1 105.25(14) . . ?
C6 N2 Co1 104.08(14) . . ?
C6 N2 C13 109.15(19) . . ?
C5 N1 Co1 117.17(16) . . ?
C5 N1 C1 118.3(2) . . ?
C1 N1 Co1 124.27(18) . . ?
C14 N3 Co1 117.79(16) . . ?
C14 N3 C18 118.1(2) . . ?
C18 N3 Co1 123.80(18) . . ?
C30 N4 Co1 113.60(16) . . ?
C19 N4 Co1 128.26(19) . . ?
C19 N4 C30 118.0(2) . . ?
C29 N5 Co1 114.09(16) . . ?
C28 N5 Co1 128.03(18) . . ?
C28 N5 C29 117.9(2) . . ?
N1 C5 C6 116.8(2) . . ?
N1 C5 C4 122.1(2) . . ?
C4 C5 C6 121.0(2) . . ?
N3 C14 C13 117.0(2) . . ?
N3 C14 C15 122.0(3) . . ?
C15 C14 C13 120.9(2) . . ?
C12 C7 N2 120.9(2) . . ?
C12 C7 C8 118.2(2) . . ?
C8 C7 N2 120.6(2) . . ?
N5 C29 C30 117.4(2) . . ?
N5 C29 C25 122.9(3) . . ?
C25 C29 C30 119.7(2) . . ?
N4 C30 C29 117.9(2) . . ?
N4 C30 C22 122.2(3) . . ?
C22 C30 C29 119.9(3) . . ?
N2 C13 C14 113.3(2) . . ?
N2 C13 H13A 108.9 . . ?
N2 C13 H13B 108.9 . . ?
C14 C13 H13A 108.9 . . ?
C14 C13 H13B 108.9 . . ?
H13A C13 H13B 107.7 . . ?
N2 C6 C5 110.6(2) . . ?
N2 C6 H6A 109.5 . . ?
N2 C6 H6B 109.5 . . ?
C5 C6 H6A 109.5 . . ?
C5 C6 H6B 109.5 . . ?
H6A C6 H6B 108.1 . . ?
C7 C12 H12 119.8 . . ?
C11 C12 C7 120.3(3) . . ?
C11 C12 H12 119.8 . . ?
C7 C8 H8 119.7 . . ?
C9 C8 C7 120.7(3) . . ?
C9 C8 H8 119.7 . . ?
C5 C4 H4 120.6 . . ?
C3 C4 C5 118.8(3) . . ?
C3 C4 H4 120.6 . . ?
N5 C28 H28 118.5 . . ?
N5 C28 C27 122.9(3) . . ?
C27 C28 H28 118.5 . . ?
N1 C1 H1 119.0 . . ?
N1 C1 C2 122.0(3) . . ?
C2 C1 H1 119.0 . . ?
C30 C22 C23 118.5(3) . . ?
C21 C22 C30 117.4(3) . . ?
C21 C22 C23 124.1(3) . . ?
C14 C15 H15 120.6 . . ?
C16 C15 C14 118.8(3) . . ?
C16 C15 H15 120.6 . . ?
N4 C19 H19 118.3 . . ?
N4 C19 C20 123.5(3) . . ?
C20 C19 H19 118.3 . . ?
C28 C27 H27 120.4 . . ?
C26 C27 C28 119.3(3) . . ?
C26 C27 H27 120.4 . . ?
C29 C25 C26 117.1(3) . . ?
C29 C25 C24 118.6(3) . . ?
C26 C25 C24 124.2(3) . . ?
C15 C16 H16 120.0 . . ?
C17 C16 C15 119.9(3) . . ?
C17 C16 H16 120.0 . . ?
N3 C18 H18 118.7 . . ?
N3 C18 C17 122.7(3) . . ?
C17 C18 H18 118.7 . . ?
C8 C9 H9 119.6 . . ?
C10 C9 C8 120.9(3) . . ?
C10 C9 H9 119.6 . . ?
C16 C17 C18 118.5(3) . . ?
C16 C17 H17 120.7 . . ?
C18 C17 H17 120.7 . . ?
C12 C11 H11 119.4 . . ?
C10 C11 C12 121.2(3) . . ?
C10 C11 H11 119.4 . . ?
C1 C2 H2 120.4 . . ?
C3 C2 C1 119.2(3) . . ?
C3 C2 H2 120.4 . . ?
C4 C3 H3 120.2 . . ?
C2 C3 C4 119.6(3) . . ?
C2 C3 H3 120.2 . . ?
C22 C21 H21 119.8 . . ?
C20 C21 C22 120.3(3) . . ?
C20 C21 H21 119.8 . . ?
C27 C26 C25 119.9(3) . . ?
C27 C26 H26 120.0 . . ?
C25 C26 H26 120.0 . . ?
C19 C20 H20 120.7 . . ?
C21 C20 C19 118.6(3) . . ?
C21 C20 H20 120.7 . . ?
C9 C10 H10 120.6 . . ?
C11 C10 C9 118.8(3) . . ?
C11 C10 H10 120.6 . . ?
C25 C24 H24 119.3 . . ?
C23 C24 C25 121.4(3) . . ?
C23 C24 H24 119.3 . . ?
C22 C23 H23 119.1 . . ?
C24 C23 C22 121.8(3) . . ?
C24 C23 H23 119.1 . . ?

loop_
_geom_bond_atom_site_label_1
_geom_bond_atom_site_label_2
_geom_bond_distance
_geom_bond_site_symmetry_2
_geom_bond_publ_flag
Co1 Cl1 2.3534(7) . ?
Co1 N2 2.3347(19) . ?
Co1 N1 2.1438(19) . ?
Co1 N3 2.1335(19) . ?
Co1 N4 2.171(2) . ?
Co1 N5 2.164(2) . ?
P1 F2 1.5878(18) . ?
P1 F3 1.5921(18) . ?
P1 F1 1.5942(18) . ?
P1 F4 1.5941(18) . ?
P1 F6 1.5735(19) . ?
P1 F5 1.5801(19) . ?
N2 C7 1.453(3) . ?
N2 C13 1.481(3) . ?
N2 C6 1.473(3) . ?
N1 C5 1.339(3) . ?
N1 C1 1.350(3) . ?
N3 C14 1.337(3) . ?
N3 C18 1.346(3) . ?
N4 C30 1.356(3) . ?
N4 C19 1.325(3) . ?
N5 C29 1.357(3) . ?
N5 C28 1.325(3) . ?
C5 C6 1.501(3) . ?
C5 C4 1.383(3) . ?
C14 C13 1.503(3) . ?
C14 C15 1.388(3) . ?
C7 C12 1.385(3) . ?
C7 C8 1.388(3) . ?
C29 C30 1.435(4) . ?
C29 C25 1.403(4) . ?
C30 C22 1.411(4) . ?
C13 H13A 0.9700 . ?
C13 H13B 0.9700 . ?
C6 H6A 0.9700 . ?
C6 H6B 0.9700 . ?
C12 H12 0.9300 . ?
C12 C11 1.383(4) . ?
C8 H8 0.9300 . ?
C8 C9 1.379(4) . ?
C4 H4 0.9300 . ?
C4 C3 1.374(4) . ?
C28 H28 0.9300 . ?
C28 C27 1.401(4) . ?
C1 H1 0.9300 . ?
C1 C2 1.376(4) . ?
C22 C21 1.397(4) . ?
C22 C23 1.423(5) . ?
C15 H15 0.9300 . ?
C15 C16 1.369(4) . ?
C19 H19 0.9300 . ?
C19 C20 1.397(4) . ?
C27 H27 0.9300 . ?
C27 C26 1.351(4) . ?
C25 C26 1.405(4) . ?
C25 C24 1.435(4) . ?
C16 H16 0.9300 . ?
C16 C17 1.366(5) . ?
C18 H18 0.9300 . ?
C18 C17 1.376(4) . ?
C9 H9 0.9300 . ?
C9 C10 1.374(4) . ?
C17 H17 0.9300 . ?
C11 H11 0.9300 . ?
C11 C10 1.369(4) . ?
C2 H2 0.9300 . ?
C2 C3 1.365(4) . ?
C3 H3 0.9300 . ?
C21 H21 0.9300 . ?
C21 C20 1.356(5) . ?
C26 H26 0.9300 . ?
C20 H20 0.9300 . ?
C10 H10 0.9300 . ?
C24 H24 0.9300 . ?
C24 C23 1.337(5) . ?
C23 H23 0.9300 . ?

loop_
_geom_torsion_atom_site_label_1
_geom_torsion_atom_site_label_2
_geom_torsion_atom_site_label_3
_geom_torsion_atom_site_label_4
_geom_torsion
_geom_torsion_site_symmetry_1
_geom_torsion_site_symmetry_2
_geom_torsion_site_symmetry_3
_geom_torsion_site_symmetry_4
_geom_torsion_publ_flag
Co1 N2 C7 C12 96.7(2) . . . . ?
Co1 N2 C7 C8 -77.5(2) . . . . ?
Co1 N2 C13 C14 -32.9(2) . . . . ?
Co1 N2 C6 C5 -42.5(2) . . . . ?
Co1 N1 C5 C6 2.6(3) . . . . ?
Co1 N1 C5 C4 -174.03(19) . . . . ?
Co1 N1 C1 C2 173.4(2) . . . . ?
Co1 N3 C14 C13 -10.1(3) . . . . ?
Co1 N3 C14 C15 173.83(18) . . . . ?
Co1 N3 C18 C17 -172.9(2) . . . . ?
Co1 N4 C30 C29 4.2(3) . . . . ?
Co1 N4 C30 C22 -177.5(2) . . . . ?
Co1 N4 C19 C20 176.3(2) . . . . ?
Co1 N5 C29 C30 -1.7(3) . . . . ?
Co1 N5 C29 C25 -179.4(2) . . . . ?
Co1 N5 C28 C27 178.7(2) . . . . ?
N2 C7 C12 C11 -173.1(2) . . . . ?
N2 C7 C8 C9 173.3(3) . . . . ?
N1 C5 C6 N2 29.8(3) . . . . ?
N1 C5 C4 C3 -0.3(4) . . . . ?
N1 C1 C2 C3 0.6(4) . . . . ?
N3 C14 C13 N2 31.1(3) . . . . ?
N3 C14 C15 C16 -0.9(4) . . . . ?
N3 C18 C17 C16 -0.1(5) . . . . ?
N4 C30 C22 C21 1.2(4) . . . . ?
N4 C30 C22 C23 -177.1(3) . . . . ?
N4 C19 C20 C21 0.0(5) . . . . ?
N5 C29 C30 N4 -1.7(3) . . . . ?
N5 C29 C30 C22 179.9(2) . . . . ?
N5 C29 C25 C26 0.9(4) . . . . ?
N5 C29 C25 C24 179.5(3) . . . . ?
N5 C28 C27 C26 0.0(5) . . . . ?
C5 N1 C1 C2 -0.8(4) . . . . ?
C5 C4 C3 C2 0.1(4) . . . . ?
C14 N3 C18 C17 0.3(4) . . . . ?
C14 C15 C16 C17 1.0(4) . . . . ?
C7 N2 C13 C14 86.6(2) . . . . ?
C7 N2 C6 C5 -161.6(2) . . . . ?
C7 C12 C11 C10 -0.1(5) . . . . ?
C7 C8 C9 C10 -0.3(5) . . . . ?
C29 N5 C28 C27 0.2(4) . . . . ?
C29 C30 C22 C21 179.5(3) . . . . ?
C29 C30 C22 C23 1.1(4) . . . . ?
C29 C25 C26 C27 -0.7(4) . . . . ?
C29 C25 C24 C23 -0.1(5) . . . . ?
C30 N4 C19 C20 0.5(4) . . . . ?
C30 C29 C25 C26 -176.8(3) . . . . ?
C30 C29 C25 C24 1.8(4) . . . . ?
C30 C22 C21 C20 -0.7(5) . . . . ?
C30 C22 C23 C24 0.6(5) . . . . ?
C13 N2 C7 C12 -20.5(3) . . . . ?
C13 N2 C7 C8 165.3(2) . . . . ?
C13 N2 C6 C5 69.5(3) . . . . ?
C13 C14 C15 C16 -176.8(2) . . . . ?
C6 N2 C7 C12 -147.1(2) . . . . ?
C6 N2 C7 C8 38.7(3) . . . . ?
C6 N2 C13 C14 -144.1(2) . . . . ?
C6 C5 C4 C3 -176.7(3) . . . . ?
C12 C7 C8 C9 -1.1(4) . . . . ?
C12 C11 C10 C9 -1.3(5) . . . . ?
C8 C7 C12 C11 1.3(4) . . . . ?
C8 C9 C10 C11 1.5(5) . . . . ?
C4 C5 C6 N2 -153.5(2) . . . . ?
C28 N5 C29 C30 177.1(2) . . . . ?
C28 N5 C29 C25 -0.6(4) . . . . ?
C28 C27 C26 C25 0.3(5) . . . . ?
C1 N1 C5 C6 177.2(2) . . . . ?
C1 N1 C5 C4 0.6(4) . . . . ?
C1 C2 C3 C4 -0.3(5) . . . . ?
C22 C21 C20 C19 0.1(5) . . . . ?
C15 C14 C13 N2 -152.8(2) . . . . ?
C15 C16 C17 C18 -0.5(5) . . . . ?
C19 N4 C30 C29 -179.4(2) . . . . ?
C19 N4 C30 C22 -1.1(4) . . . . ?
C25 C29 C30 N4 176.1(2) . . . . ?
C25 C29 C30 C22 -2.3(4) . . . . ?
C25 C24 C23 C22 -1.1(6) . . . . ?
C18 N3 C14 C13 176.3(2) . . . . ?
C18 N3 C14 C15 0.2(4) . . . . ?
C21 C22 C23 C24 -177.7(4) . . . . ?
C26 C25 C24 C23 178.3(4) . . . . ?
C24 C25 C26 C27 -179.2(3) . . . . ?
C23 C22 C21 C20 177.6(3) . . . . ?
